data_7009649
loop_
_publ_author_name
'Rusanova, Julia A.'
'Domasevitch, Konstantin V.'
'Vassilyeva, Olga Yu.'
'Kokozay, Vladimir N.'
'Rusanov, Eduard B.'
'Nedelko, Sergey G.'
'Chukova, Oksana V.'
'Ahrens, Birte'
'Raithby, Paul R.'

_publ_section_title
;
 New luminescent copper(I) halide complexes containing Rb+ complexes of
 18-crown-6 as counter ions prepared from zerovalent copper
;
_journal_issue 13
_journal_name_full 'Journal of the Chemical Society, Dalton Transactions'
_journal_page_first 2175
_journal_paper_doi 10.1039/b002451l
_journal_year 2000
_chemical_formula_sum 'C15 H24 Cu2 N3 O6 Rb S3'
_chemical_formula_weight 651.10
_chemical_name_systematic
; 
 ? 
;
_space_group_IT_number 2
_symmetry_cell_setting triclinic
_symmetry_space_group_name_Hall '-P 1'
_symmetry_space_group_name_H-M 'P -1'
_atom_sites_solution_hydrogens geom
_atom_sites_solution_primary direct
_atom_sites_solution_secondary difmap
_audit_creation_method SHELXL
_cell_angle_alpha 84.36(3)
_cell_angle_beta 75.44(3)
_cell_angle_gamma 77.33(3)
_cell_formula_units_Z 2
_cell_length_a 10.624(2)
_cell_length_b 10.862(2)
_cell_length_c 11.206(2)
_cell_measurement_temperature 293(2)
_cell_volume 1219.9(4)
_computing_structure_refinement 'SHELXL-93 (Sheldrick, 1993)'
_computing_structure_solution 'SHELXS-86 (Sheldrick, 1990)'
_diffrn_ambient_temperature 293(2)
_diffrn_radiation_monochromator graphite
_diffrn_radiation_source 'fine-focus sealed tube'
_diffrn_radiation_type MoK\a
_diffrn_radiation_wavelength 0.71073
_diffrn_reflns_av_R_equivalents 0.0237
_diffrn_reflns_av_sigmaI/netI 0.0487
_diffrn_reflns_limit_h_max 12
_diffrn_reflns_limit_h_min 0
_diffrn_reflns_limit_k_max 12
_diffrn_reflns_limit_k_min -12
_diffrn_reflns_limit_l_max 13
_diffrn_reflns_limit_l_min -12
_diffrn_reflns_number 4537
_diffrn_reflns_theta_max 24.97
_diffrn_reflns_theta_min 1.88
_exptl_absorpt_coefficient_mu 4.016
_exptl_crystal_density_diffrn 1.773
_exptl_crystal_F_000 652
_exptl_crystal_size_max 0.42
_exptl_crystal_size_mid 0.28
_exptl_crystal_size_min 0.17
_refine_diff_density_max 0.985
_refine_diff_density_min -0.562
_refine_diff_density_rms 0.093
_refine_ls_extinction_method none
_refine_ls_goodness_of_fit_all 1.064
_refine_ls_goodness_of_fit_obs 1.116
_refine_ls_matrix_type full
_refine_ls_number_parameters 271
_refine_ls_number_reflns 4272
_refine_ls_number_restraints 7
_refine_ls_restrained_S_all 1.137
_refine_ls_restrained_S_obs 1.168
_refine_ls_R_factor_all 0.0854
_refine_ls_R_factor_obs 0.0496
_refine_ls_shift/esd_max 1.063
_refine_ls_shift/esd_mean 0.052
_refine_ls_structure_factor_coef Fsqd
_refine_ls_weighting_details 'w=1/[\s^2^(Fo^2^)+(0.0552P)^2^+2.0254P] where P=(Fo^2^+2Fc^2^)/3'
_refine_ls_weighting_scheme calc
_refine_ls_wR_factor_all 0.1374
_refine_ls_wR_factor_obs 0.1146
_reflns_number_observed 2957
_reflns_number_total 4282
_reflns_observed_criterion >2sigma(I)
_cod_data_source_file b002451l.txt
_cod_data_source_block j147
_cod_depositor_comments
;
The following automatic conversions were performed:

'_refine_ls_weighting_scheme' value 'calc
w=1/[\s^2^(Fo^2^)+(0.0552P)^2^+2.0254P] where P=(Fo^2^+2Fc^2^)/3' was
changed to 'calc'. New tag '_refine_ls_weighting_details' was
created. The value of the new tag was set to
'w=1/[\s^2^(Fo^2^)+(0.0552P)^2^+2.0254P] where P=(Fo^2^+2Fc^2^)/3'.

Automatic conversion script
Id: cif_fix_values 3143 2015-03-26 13:38:13Z robertas 
;
_cod_original_sg_symbol_H-M P-1
_cod_database_code 7009649

loop_
_symmetry_equiv_pos_as_xyz
'x, y, z'
'-x, -y, -z'

loop_
_atom_site_aniso_label
_atom_site_aniso_U_11
_atom_site_aniso_U_22
_atom_site_aniso_U_33
_atom_site_aniso_U_23
_atom_site_aniso_U_13
_atom_site_aniso_U_12
Rb1 0.0649(5) 0.0538(4) 0.0540(4) 0.0126(3) -0.0099(3) -0.0122(3)
Cu1 0.0402(5) 0.0714(6) 0.0596(5) -0.0053(4) -0.0066(4) -0.0242(4)
Cu2 0.0432(5) 0.0527(5) 0.0865(7) 0.0135(4) -0.0246(4) -0.0158(4)
S1 0.0510(11) 0.0733(12) 0.0650(12) 0.0053(9) -0.0211(9) -0.0300(9)
S2 0.0379(9) 0.0442(9) 0.0606(10) 0.0032(8) -0.0108(8) -0.0160(7)
S3 0.0508(10) 0.0777(13) 0.0470(10) 0.0022(9) -0.0040(8) -0.0301(9)
N1 0.046(3) 0.062(4) 0.057(4) 0.000(3) -0.014(3) -0.022(3)
N2 0.041(3) 0.058(4) 0.065(4) 0.010(3) -0.016(3) -0.014(3)
N3 0.044(3) 0.058(4) 0.061(4) 0.004(3) -0.009(3) -0.016(3)
O1 0.120(6) 0.146(7) 0.135(7) 0.086(6) -0.037(6) -0.018(5)
O2 0.103(5) 0.047(3) 0.089(4) 0.003(3) -0.002(4) -0.023(3)
O3 0.070(4) 0.090(4) 0.087(4) -0.003(3) -0.015(3) -0.020(3)
O4 0.116(5) 0.098(5) 0.063(4) 0.027(3) -0.034(4) -0.032(4)
O5 0.100(5) 0.143(7) 0.097(5) 0.046(5) -0.001(4) -0.050(5)
O6 0.057(4) 0.176(8) 0.190(8) 0.083(7) -0.029(5) -0.016(5)
C1 0.047(4) 0.042(4) 0.044(4) 0.003(3) -0.010(3) -0.009(3)
C2 0.040(4) 0.041(4) 0.044(4) 0.006(3) -0.011(3) -0.005(3)
C3 0.038(4) 0.038(3) 0.048(4) 0.004(3) 0.007(3) -0.006(3)
C4 0.135(10) 0.073(6) 0.085(7) 0.040(6) -0.009(7) 0.000(6)
C5 0.127(9) 0.059(6) 0.102(8) 0.026(5) 0.000(7) -0.014(6)
C6 0.108(8) 0.065(6) 0.112(8) -0.014(6) 0.020(6) -0.034(6)
C7 0.072(6) 0.097(7) 0.116(8) -0.029(6) 0.007(6) -0.035(6)
C8 0.080(6) 0.116(8) 0.088(7) -0.001(6) -0.035(6) -0.021(6)
C9 0.132(9) 0.120(9) 0.074(7) 0.007(6) -0.052(7) -0.011(7)
C10 0.172(12) 0.087(7) 0.071(7) 0.036(5) -0.014(7) -0.034(8)
C11 0.123(9) 0.106(8) 0.075(7) 0.032(6) 0.016(6) -0.037(7)
C12 0.145(14) 0.280(23) 0.196(16) 0.109(16) -0.022(12) -0.142(15)
C13 0.053(6) 0.170(12) 0.147(11) 0.010(9) -0.010(7) -0.039(7)
C14 0.092(8) 0.109(9) 0.150(11) 0.010(8) -0.052(8) -0.004(7)
C15 0.235(20) 0.177(15) 0.179(16) 0.085(13) -0.132(16) -0.022(14)

loop_
_atom_site_label
_atom_site_type_symbol
_atom_site_fract_x
_atom_site_fract_y
_atom_site_fract_z
_atom_site_U_iso_or_equiv
_atom_site_thermal_displace_type
_atom_site_occupancy
_atom_site_calc_flag
_atom_site_refinement_flags
_atom_site_disorder_group
Rb1 Rb 0.23298(7) 0.71535(7) 0.20371(6) 0.0594(2) Uani 1 d . .
Cu1 Cu 0.02647(8) 0.98406(9) 0.37568(8) 0.0558(3) Uani 1 d . .
Cu2 Cu 0.46524(8) 1.13538(8) 0.47451(9) 0.0593(3) Uani 1 d . .
S1 S -0.3364(2) 0.8326(2) 0.3254(2) 0.0596(5) Uani 1 d . .
S2 S 0.1051(2) 0.82265(15) 0.5266(2) 0.0469(4) Uani 1 d . .
S3 S 0.1996(2) 1.0437(2) 0.2323(2) 0.0576(5) Uani 1 d . .
N1 N -0.1002(6) 0.8988(5) 0.3373(5) 0.0533(14) Uani 1 d . .
N2 N 0.3627(6) 0.8342(5) 0.5372(5) 0.0542(14) Uani 1 d . .
N3 N 0.3618(6) 1.1046(5) 0.3700(5) 0.0541(14) Uani 1 d . .
O1 O 0.3461(9) 0.4914(8) 0.3377(8) 0.140(3) Uani 1 d D .
O2 O 0.0954(6) 0.5084(5) 0.3112(6) 0.083(2) Uani 1 d . .
O3 O 0.0480(6) 0.6304(6) 0.0844(6) 0.082(2) Uani 1 d . .
O4 O 0.1778(7) 0.8251(6) -0.0287(5) 0.090(2) Uani 1 d . .
O5 O 0.4342(8) 0.7738(8) -0.0189(6) 0.117(2) Uani 1 d D .
O6 O 0.5126(7) 0.6168(9) 0.1697(8) 0.148(4) Uani 1 d D .
C1 C -0.1978(7) 0.8709(6) 0.3351(6) 0.0451(15) Uani 1 d . .
C2 C 0.2576(6) 0.8315(6) 0.5317(6) 0.0425(14) Uani 1 d . .
C3 C 0.2933(6) 1.0773(6) 0.3155(6) 0.045(2) Uani 1 d . .
C4 C 0.2477(12) 0.4583(10) 0.4361(10) 0.107(4) Uani 1 d . .
H4A H 0.1963(12) 0.5334(10) 0.4845(10) 0.080 Uiso 1 d R .
H4B H 0.2861(12) 0.3926(10) 0.4933(10) 0.080 Uiso 1 d R .
C5 C 0.1592(12) 0.4107(9) 0.3809(10) 0.103(3) Uani 1 d . .
H5A H 0.2130(12) 0.3412(9) 0.3260(10) 0.080 Uiso 1 d R .
H5B H 0.0914(12) 0.3754(9) 0.4460(10) 0.080 Uiso 1 d R .
C6 C 0.0313(11) 0.4627(9) 0.2353(10) 0.100(3) Uani 1 d . .
H6A H -0.0311(11) 0.4107(9) 0.2868(10) 0.080 Uiso 1 d R .
H6B H 0.0983(11) 0.4074(9) 0.1730(10) 0.080 Uiso 1 d R .
C7 C -0.0410(9) 0.5682(10) 0.1708(10) 0.096(3) Uani 1 d . .
H7A H -0.0972(9) 0.5357(10) 0.1267(10) 0.080 Uiso 1 d R .
H7B H -0.1007(9) 0.6287(10) 0.2326(10) 0.080 Uiso 1 d R .
C8 C -0.0165(10) 0.7403(10) 0.0277(9) 0.092(3) Uani 1 d . .
H8A H -0.0550(10) 0.8068(10) 0.0898(9) 0.080 Uiso 1 d R .
H8B H -0.0905(10) 0.7209(10) -0.0029(9) 0.080 Uiso 1 d R .
C9 C 0.0813(12) 0.7874(11) -0.0745(9) 0.107(3) Uani 1 d . .
H9A H 0.1249(12) 0.7184(11) -0.1333(9) 0.080 Uiso 1 d R .
H9B H 0.0358(12) 0.8604(11) -0.1201(9) 0.080 Uiso 1 d R .
C10 C 0.2792(12) 0.8597(10) -0.1267(9) 0.114(4) Uani 1 d D .
H10A H 0.2419(12) 0.9349(10) -0.1753(9) 0.080 Uiso 1 d R .
H10B H 0.3187(12) 0.7884(10) -0.1835(9) 0.080 Uiso 1 d R .
C11 C 0.3843(11) 0.8873(11) -0.0757(9) 0.109(4) Uani 1 d D .
H11A H 0.4541(11) 0.9182(11) -0.1422(9) 0.080 Uiso 1 d R .
H11B H 0.3444(11) 0.9544(11) -0.0143(9) 0.080 Uiso 1 d R .
C12 C 0.5572(12) 0.7658(15) 0.0078(15) 0.203(9) Uani 1 d D .
H12A H 0.5489(12) 0.8351(15) 0.0635(15) 0.080 Uiso 1 d R .
H12B H 0.6216(12) 0.7821(15) -0.0712(15) 0.080 Uiso 1 d R .
C13 C 0.6064(9) 0.6465(12) 0.0661(11) 0.124(4) Uani 1 d D .
H13A H 0.6326(9) 0.5788(12) 0.0051(11) 0.080 Uiso 1 d R .
H13B H 0.6879(9) 0.6555(12) 0.0909(11) 0.080 Uiso 1 d R .
C14 C 0.5680(11) 0.5158(10) 0.2364(12) 0.116(4) Uani 1 d D .
H14A H 0.6348(11) 0.5431(10) 0.2714(12) 0.080 Uiso 1 d R .
H14B H 0.6143(11) 0.4403(10) 0.1868(12) 0.080 Uiso 1 d R .
C15 C 0.4693(13) 0.5001(15) 0.3542(13) 0.191(8) Uani 1 d D .
H15A H 0.4998(13) 0.4082(15) 0.3738(13) 0.080 Uiso 1 d R .
H15B H 0.4704(13) 0.5456(15) 0.4271(13) 0.080 Uiso 1 d R .

loop_
_atom_type_symbol
_atom_type_description
_atom_type_scat_dispersion_real
_atom_type_scat_dispersion_imag
_atom_type_scat_source
C C 0.0033 0.0016 'International Tables Vol C Tables 4.2.6.8 and 6.1.1.4'
H H 0.0000 0.0000 'International Tables Vol C Tables 4.2.6.8 and 6.1.1.4'
N N 0.0061 0.0033 'International Tables Vol C Tables 4.2.6.8 and 6.1.1.4'
O O 0.0106 0.0060 'International Tables Vol C Tables 4.2.6.8 and 6.1.1.4'
S S 0.1246 0.1234 'International Tables Vol C Tables 4.2.6.8 and 6.1.1.4'
Rb Rb -0.9393 2.9676 'International Tables Vol C Tables 4.2.6.8 and 6.1.1.4'
Cu Cu 0.3201 1.2651 'International Tables Vol C Tables 4.2.6.8 and 6.1.1.4'

loop_
_geom_angle_atom_site_label_1
_geom_angle_atom_site_label_2
_geom_angle_atom_site_label_3
_geom_angle
_geom_angle_site_symmetry_1
_geom_angle_site_symmetry_3
_geom_angle_publ_flag
O6 Rb1 O4 109.5(2) . . ?
O6 Rb1 O1 56.1(2) . . ?
O4 Rb1 O1 147.0(2) . . ?
O6 Rb1 O2 107.4(2) . . ?
O4 Rb1 O2 114.6(2) . . ?
O1 Rb1 O2 55.2(2) . . ?
O6 Rb1 O5 56.4(2) . . ?
O4 Rb1 O5 54.5(2) . . ?
O1 Rb1 O5 109.9(2) . . ?
O2 Rb1 O5 139.3(2) . . ?
O6 Rb1 O3 126.8(2) . . ?
O4 Rb1 O3 57.0(2) . . ?
O1 Rb1 O3 105.2(2) . . ?
O2 Rb1 O3 57.7(2) . . ?
O5 Rb1 O3 99.8(2) . . ?
O6 Rb1 S3 104.1(2) . . ?
O4 Rb1 S3 76.58(14) . . ?
O1 Rb1 S3 133.2(2) . . ?
O2 Rb1 S3 139.69(12) . . ?
O5 Rb1 S3 79.8(2) . . ?
O3 Rb1 S3 118.45(13) . . ?
O6 Rb1 C4 76.9(2) . . ?
O4 Rb1 C4 151.8(3) . . ?
O1 Rb1 C4 21.2(2) . . ?
O2 Rb1 C4 40.0(2) . . ?
O5 Rb1 C4 131.0(2) . . ?
O3 Rb1 C4 96.6(3) . . ?
S3 Rb1 C4 129.8(2) . . ?
O6 Rb1 C8 137.1(3) . . ?
O4 Rb1 C8 40.4(2) . . ?
O1 Rb1 C8 127.2(3) . . ?
O2 Rb1 C8 76.5(2) . . ?
O5 Rb1 C8 92.2(2) . . ?
O3 Rb1 C8 22.0(2) . . ?
S3 Rb1 C8 96.9(2) . . ?
C4 Rb1 C8 116.5(3) . . ?
O6 Rb1 Cu1 129.4(2) . . ?
O4 Rb1 Cu1 93.10(14) . . ?
O1 Rb1 Cu1 119.2(2) . . ?
O2 Rb1 Cu1 102.63(12) . . ?
O5 Rb1 Cu1 116.2(2) . . ?
O3 Rb1 Cu1 103.61(12) . . ?
S3 Rb1 Cu1 37.07(4) . . ?
C4 Rb1 Cu1 103.9(2) . . ?
C8 Rb1 Cu1 88.8(2) . . ?
O6 Rb1 C15 39.2(2) . . ?
O4 Rb1 C15 146.0(3) . . ?
O1 Rb1 C15 20.8(2) . . ?
O2 Rb1 C15 75.9(3) . . ?
O5 Rb1 C15 95.6(3) . . ?
O3 Rb1 C15 123.8(3) . . ?
S3 Rb1 C15 117.4(3) . . ?
C4 Rb1 C15 38.9(3) . . ?
C8 Rb1 C15 145.6(3) . . ?
Cu1 Rb1 C15 116.9(3) . . ?
O6 Rb1 C11 75.9(2) . . ?
O4 Rb1 C11 39.8(2) . . ?
O1 Rb1 C11 130.7(2) . . ?
O2 Rb1 C11 147.9(2) . . ?
O5 Rb1 C11 20.9(2) . . ?
O3 Rb1 C11 94.1(2) . . ?
S3 Rb1 C11 64.7(2) . . ?
C4 Rb1 C11 151.9(3) . . ?
C8 Rb1 C11 80.2(3) . . ?
Cu1 Rb1 C11 98.7(2) . . ?
C15 Rb1 C11 114.9(3) . . ?
N1 Cu1 S3 124.1(2) . . ?
N1 Cu1 S2 105.7(2) . 2_576 ?
S3 Cu1 S2 105.73(8) . 2_576 ?
N1 Cu1 S2 97.5(2) . . ?
S3 Cu1 S2 111.57(7) . . ?
S2 Cu1 S2 112.18(6) 2_576 . ?
N1 Cu1 Cu1 110.9(2) . 2_576 ?
S3 Cu1 Cu1 124.96(7) . 2_576 ?
S2 Cu1 Cu1 56.67(6) 2_576 2_576 ?
S2 Cu1 Cu1 55.51(6) . 2_576 ?
N1 Cu1 Rb1 76.0(2) . . ?
S3 Cu1 Rb1 69.30(6) . . ?
S2 Cu1 Rb1 174.41(5) 2_576 . ?
S2 Cu1 Rb1 72.62(5) . . ?
Cu1 Cu1 Rb1 128.05(6) 2_576 . ?
N3 Cu2 N2 139.1(2) . 2_676 ?
N3 Cu2 S1 110.6(2) . 2_576 ?
N2 Cu2 S1 109.8(2) 2_676 2_576 ?
N3 Cu2 Cu2 88.9(2) . 2_676 ?
N2 Cu2 Cu2 95.5(2) 2_676 2_676 ?
S1 Cu2 Cu2 91.88(7) 2_576 2_676 ?
C1 S1 Cu2 101.4(2) . 2_576 ?
C2 S2 Cu1 101.9(2) . 2_576 ?
C2 S2 Cu1 109.7(2) . . ?
Cu1 S2 Cu1 67.82(6) 2_576 . ?
C2 S2 Rb1 90.0(2) . . ?
Cu1 S2 Rb1 135.92(7) 2_576 . ?
Cu1 S2 Rb1 68.20(5) . . ?
C3 S3 Cu1 103.7(2) . . ?
C3 S3 Rb1 113.7(2) . . ?
Cu1 S3 Rb1 73.63(6) . . ?
C1 N1 Cu1 162.1(6) . . ?
C2 N2 Cu2 169.5(5) . 2_676 ?
C3 N3 Cu2 173.0(5) . . ?
C15 O1 C4 121.2(10) . . ?
C15 O1 Rb1 111.2(7) . . ?
C4 O1 Rb1 109.5(6) . . ?
C6 O2 C5 112.2(8) . . ?
C6 O2 Rb1 116.2(5) . . ?
C5 O2 Rb1 118.2(6) . . ?
C7 O3 C8 113.0(7) . . ?
C7 O3 Rb1 111.1(5) . . ?
C8 O3 Rb1 106.0(5) . . ?
C9 O4 C10 110.8(8) . . ?
C9 O4 Rb1 119.8(5) . . ?
C10 O4 Rb1 121.4(6) . . ?
C12 O5 C11 115.4(9) . . ?
C12 O5 Rb1 111.5(7) . . ?
C11 O5 Rb1 109.7(6) . . ?
C14 O6 C13 110.5(9) . . ?
C14 O6 Rb1 124.8(6) . . ?
C13 O6 Rb1 123.2(6) . . ?
N1 C1 S1 177.5(6) . . ?
N2 C2 S2 177.9(6) . . ?
N3 C3 S3 176.9(6) . . ?
O1 C4 C5 105.7(10) . . ?
O1 C4 Rb1 49.3(4) . . ?
C5 C4 Rb1 86.1(5) . . ?
O2 C5 C4 109.9(8) . . ?
O2 C6 C7 110.2(8) . . ?
O3 C7 C6 110.7(8) . . ?
O3 C7 Rb1 48.2(4) . . ?
C6 C7 Rb1 80.7(6) . . ?
O3 C8 C9 109.2(8) . . ?
O3 C8 Rb1 52.0(4) . . ?
C9 C8 Rb1 84.9(6) . . ?
O4 C9 C8 110.2(8) . . ?
O4 C10 C11 109.2(8) . . ?
O5 C11 C10 104.8(9) . . ?
O5 C11 Rb1 49.4(4) . . ?
C10 C11 Rb1 84.8(5) . . ?
O5 C12 C13 114.0(10) . . ?
O5 C12 Rb1 48.0(5) . . ?
C13 C12 Rb1 82.8(6) . . ?
O6 C13 C12 111.1(9) . . ?
O6 C14 C15 108.0(9) . . ?
O1 C15 C14 113.4(11) . . ?
O1 C15 Rb1 48.0(5) . . ?
C14 C15 Rb1 84.8(6) . . ?

loop_
_geom_bond_atom_site_label_1
_geom_bond_atom_site_label_2
_geom_bond_distance
_geom_bond_site_symmetry_2
_geom_bond_publ_flag
Rb1 O6 2.869(7) . ?
Rb1 O4 2.898(5) . ?
Rb1 O1 2.919(7) . ?
Rb1 O2 2.944(5) . ?
Rb1 O5 2.966(6) . ?
Rb1 O3 2.977(6) . ?
Rb1 S3 3.545(2) . ?
Rb1 C4 3.631(8) . ?
Rb1 C8 3.633(9) . ?
Rb1 Cu1 3.635(2) . ?
Rb1 C15 3.660(12) . ?
Rb1 C11 3.676(9) . ?
Cu1 N1 1.941(6) . ?
Cu1 S3 2.284(2) . ?
Cu1 S2 2.440(2) 2_576 ?
Cu1 S2 2.474(2) . ?
Cu1 Cu1 2.742(2) 2_576 ?
Cu2 N3 1.891(6) . ?
Cu2 N2 1.898(6) 2_676 ?
Cu2 S1 2.329(2) 2_576 ?
Cu2 Cu2 2.907(2) 2_676 ?
S1 C1 1.646(7) . ?
S1 Cu2 2.329(2) 2_576 ?
S2 C2 1.659(7) . ?
S2 Cu1 2.440(2) 2_576 ?
S3 C3 1.640(8) . ?
N1 C1 1.149(8) . ?
N2 C2 1.141(8) . ?
N2 Cu2 1.898(6) 2_676 ?
N3 C3 1.158(8) . ?
O1 C15 1.391(9) . ?
O1 C4 1.394(12) . ?
O2 C6 1.398(12) . ?
O2 C5 1.409(11) . ?
O3 C7 1.407(10) . ?
O3 C8 1.418(11) . ?
O4 C9 1.405(12) . ?
O4 C10 1.418(11) . ?
O5 C12 1.395(9) . ?
O5 C11 1.391(11) . ?
O6 C14 1.373(8) . ?
O6 C13 1.389(8) . ?
C4 C5 1.451(14) . ?
C6 C7 1.468(14) . ?
C8 C9 1.474(13) . ?
C10 C11 1.472(9) . ?
C12 C13 1.445(9) . ?
C14 C15 1.486(9) . ?

loop_
_geom_torsion_atom_site_label_1
_geom_torsion_atom_site_label_2
_geom_torsion_atom_site_label_3
_geom_torsion_atom_site_label_4
_geom_torsion
_geom_torsion_site_symmetry_1
_geom_torsion_site_symmetry_2
_geom_torsion_site_symmetry_3
_geom_torsion_site_symmetry_4
_geom_torsion_publ_flag
O6 Rb1 Cu1 N1 -168.9(3) . . . . ?
O4 Rb1 Cu1 N1 72.6(2) . . . . ?
O1 Rb1 Cu1 N1 -100.5(3) . . . . ?
O2 Rb1 Cu1 N1 -43.5(2) . . . . ?
O5 Rb1 Cu1 N1 124.2(2) . . . . ?
O3 Rb1 Cu1 N1 15.9(2) . . . . ?
S3 Rb1 Cu1 N1 135.4(2) . . . . ?
C4 Rb1 Cu1 N1 -84.7(3) . . . . ?
C8 Rb1 Cu1 N1 32.4(2) . . . . ?
C15 Rb1 Cu1 N1 -124.0(3) . . . . ?
C11 Rb1 Cu1 N1 112.3(3) . . . . ?
O6 Rb1 Cu1 S3 55.7(2) . . . . ?
O4 Rb1 Cu1 S3 -62.78(14) . . . . ?
O1 Rb1 Cu1 S3 124.1(2) . . . . ?
O2 Rb1 Cu1 S3 -178.88(15) . . . . ?
O5 Rb1 Cu1 S3 -11.2(2) . . . . ?
O3 Rb1 Cu1 S3 -119.52(13) . . . . ?
S3 Rb1 Cu1 S3 0.0 . . . . ?
C4 Rb1 Cu1 S3 140.0(2) . . . . ?
C8 Rb1 Cu1 S3 -103.0(2) . . . . ?
C15 Rb1 Cu1 S3 100.7(2) . . . . ?
C11 Rb1 Cu1 S3 -23.1(2) . . . . ?
O6 Rb1 Cu1 S2 83.4(6) . . . 2_576 ?
O4 Rb1 Cu1 S2 -35.1(5) . . . 2_576 ?
O1 Rb1 Cu1 S2 151.8(6) . . . 2_576 ?
O2 Rb1 Cu1 S2 -151.2(5) . . . 2_576 ?
O5 Rb1 Cu1 S2 16.5(6) . . . 2_576 ?
O3 Rb1 Cu1 S2 -91.8(5) . . . 2_576 ?
S3 Rb1 Cu1 S2 27.7(5) . . . 2_576 ?
C4 Rb1 Cu1 S2 167.6(6) . . . 2_576 ?
C8 Rb1 Cu1 S2 -75.3(5) . . . 2_576 ?
C15 Rb1 Cu1 S2 128.3(6) . . . 2_576 ?
C11 Rb1 Cu1 S2 4.6(6) . . . 2_576 ?
O6 Rb1 Cu1 S2 -66.3(2) . . . . ?
O4 Rb1 Cu1 S2 175.20(14) . . . . ?
O1 Rb1 Cu1 S2 2.1(2) . . . . ?
O2 Rb1 Cu1 S2 59.11(14) . . . . ?
O5 Rb1 Cu1 S2 -133.2(2) . . . . ?
O3 Rb1 Cu1 S2 118.47(13) . . . . ?
S3 Rb1 Cu1 S2 -122.01(7) . . . . ?
C4 Rb1 Cu1 S2 18.0(2) . . . . ?
C8 Rb1 Cu1 S2 135.0(2) . . . . ?
C15 Rb1 Cu1 S2 -21.4(2) . . . . ?
C11 Rb1 Cu1 S2 -145.1(2) . . . . ?
O6 Rb1 Cu1 Cu1 -63.2(2) . . . 2_576 ?
O4 Rb1 Cu1 Cu1 178.39(14) . . . 2_576 ?
O1 Rb1 Cu1 Cu1 5.3(2) . . . 2_576 ?
O2 Rb1 Cu1 Cu1 62.29(15) . . . 2_576 ?
O5 Rb1 Cu1 Cu1 -130.0(2) . . . 2_576 ?
O3 Rb1 Cu1 Cu1 121.66(13) . . . 2_576 ?
S3 Rb1 Cu1 Cu1 -118.83(8) . . . 2_576 ?
C4 Rb1 Cu1 Cu1 21.1(2) . . . 2_576 ?
C8 Rb1 Cu1 Cu1 138.2(2) . . . 2_576 ?
C15 Rb1 Cu1 Cu1 -18.2(2) . . . 2_576 ?
C11 Rb1 Cu1 Cu1 -141.9(2) . . . 2_576 ?
N1 Cu1 S2 C2 154.5(3) . . . . ?
S3 Cu1 S2 C2 23.2(3) . . . . ?
S2 Cu1 S2 C2 -95.2(2) 2_576 . . . ?
Cu1 Cu1 S2 C2 -95.2(2) 2_576 . . . ?
Rb1 Cu1 S2 C2 81.7(2) . . . . ?
N1 Cu1 S2 Cu1 -110.3(2) . . . 2_576 ?
S3 Cu1 S2 Cu1 118.43(8) . . . 2_576 ?
S2 Cu1 S2 Cu1 0.0 2_576 . . 2_576 ?
Cu1 Cu1 S2 Cu1 0.0 2_576 . . 2_576 ?
Rb1 Cu1 S2 Cu1 176.96(5) . . . 2_576 ?
N1 Cu1 S2 Rb1 72.7(2) . . . . ?
S3 Cu1 S2 Rb1 -58.53(7) . . . . ?
S2 Cu1 S2 Rb1 -176.96(5) 2_576 . . . ?
Cu1 Cu1 S2 Rb1 -176.96(5) 2_576 . . . ?
Rb1 Cu1 S2 Rb1 0.0 . . . . ?
O6 Rb1 S2 C2 20.9(3) . . . . ?
O4 Rb1 S2 C2 -117.7(3) . . . . ?
O1 Rb1 S2 C2 70.6(3) . . . . ?
O2 Rb1 S2 C2 126.6(2) . . . . ?
O5 Rb1 S2 C2 -38.0(3) . . . . ?
O3 Rb1 S2 C2 172.6(2) . . . . ?
S3 Rb1 S2 C2 -77.1(2) . . . . ?
C4 Rb1 S2 C2 87.7(3) . . . . ?
C8 Rb1 S2 C2 -162.9(3) . . . . ?
Cu1 Rb1 S2 C2 -111.3(2) . . . . ?
C15 Rb1 S2 C2 49.5(3) . . . . ?
C11 Rb1 S2 C2 -64.6(3) . . . . ?
O6 Rb1 S2 Cu1 128.1(2) . . . 2_576 ?
O4 Rb1 S2 Cu1 -10.5(2) . . . 2_576 ?
O1 Rb1 S2 Cu1 177.8(2) . . . 2_576 ?
O2 Rb1 S2 Cu1 -126.2(2) . . . 2_576 ?
O5 Rb1 S2 Cu1 69.2(2) . . . 2_576 ?
O3 Rb1 S2 Cu1 -80.2(2) . . . 2_576 ?
S3 Rb1 S2 Cu1 30.16(8) . . . 2_576 ?
C4 Rb1 S2 Cu1 -165.0(2) . . . 2_576 ?
C8 Rb1 S2 Cu1 -55.7(2) . . . 2_576 ?
Cu1 Rb1 S2 Cu1 -4.05(7) . . . 2_576 ?
C15 Rb1 S2 Cu1 156.7(2) . . . 2_576 ?
C11 Rb1 S2 Cu1 42.6(3) . . . 2_576 ?
O6 Rb1 S2 Cu1 132.2(2) . . . . ?
O4 Rb1 S2 Cu1 -6.5(2) . . . . ?
O1 Rb1 S2 Cu1 -178.2(2) . . . . ?
O2 Rb1 S2 Cu1 -122.16(13) . . . . ?
O5 Rb1 S2 Cu1 73.2(2) . . . . ?
O3 Rb1 S2 Cu1 -76.16(14) . . . . ?
S3 Rb1 S2 Cu1 34.21(4) . . . . ?
C4 Rb1 S2 Cu1 -161.0(2) . . . . ?
C8 Rb1 S2 Cu1 -51.6(2) . . . . ?
Cu1 Rb1 S2 Cu1 0.0 . . . . ?
C15 Rb1 S2 Cu1 160.8(2) . . . . ?
C11 Rb1 S2 Cu1 46.7(2) . . . . ?
N1 Cu1 S3 C3 -166.4(3) . . . . ?
S2 Cu1 S3 C3 71.7(2) 2_576 . . . ?
S2 Cu1 S3 C3 -50.6(2) . . . . ?
Cu1 Cu1 S3 C3 11.6(3) 2_576 . . . ?
Rb1 Cu1 S3 C3 -111.0(2) . . . . ?
N1 Cu1 S3 Rb1 -55.4(2) . . . . ?
S2 Cu1 S3 Rb1 -177.31(5) 2_576 . . . ?
S2 Cu1 S3 Rb1 60.48(6) . . . . ?
Cu1 Cu1 S3 Rb1 122.67(8) 2_576 . . . ?
Rb1 Cu1 S3 Rb1 0.0 . . . . ?
O6 Rb1 S3 C3 -40.7(3) . . . . ?
O4 Rb1 S3 C3 -147.8(3) . . . . ?
O1 Rb1 S3 C3 15.7(3) . . . . ?
O2 Rb1 S3 C3 99.8(3) . . . . ?
O5 Rb1 S3 C3 -92.1(3) . . . . ?
O3 Rb1 S3 C3 172.3(3) . . . . ?
C4 Rb1 S3 C3 43.8(4) . . . . ?
C8 Rb1 S3 C3 177.0(3) . . . . ?
Cu1 Rb1 S3 C3 98.1(2) . . . . ?
C15 Rb1 S3 C3 -1.0(3) . . . . ?
C11 Rb1 S3 C3 -107.3(3) . . . . ?
O6 Rb1 S3 Cu1 -138.8(2) . . . . ?
O4 Rb1 S3 Cu1 114.09(15) . . . . ?
O1 Rb1 S3 Cu1 -82.4(2) . . . . ?
O2 Rb1 S3 Cu1 1.7(2) . . . . ?
O5 Rb1 S3 Cu1 169.8(2) . . . . ?
O3 Rb1 S3 Cu1 74.14(14) . . . . ?
C4 Rb1 S3 Cu1 -54.3(3) . . . . ?
C8 Rb1 S3 Cu1 78.9(2) . . . . ?
Cu1 Rb1 S3 Cu1 0.0 . . . . ?
C15 Rb1 S3 Cu1 -99.2(3) . . . . ?
C11 Rb1 S3 Cu1 154.6(2) . . . . ?
S3 Cu1 N1 C1 -136.0(17) . . . . ?
S2 Cu1 N1 C1 -14.0(18) 2_576 . . . ?
S2 Cu1 N1 C1 101.6(18) . . . . ?
Cu1 Cu1 N1 C1 45.8(18) 2_576 . . . ?
Rb1 Cu1 N1 C1 171.5(18) . . . . ?
N2 Cu2 N3 C3 143.1(44) 2_676 . . . ?
S1 Cu2 N3 C3 -45.7(46) 2_576 . . . ?
Cu2 Cu2 N3 C3 45.9(46) 2_676 . . . ?
O6 Rb1 O1 C15 30.6(9) . . . . ?
O4 Rb1 O1 C15 103.3(10) . . . . ?
O2 Rb1 O1 C15 -174.6(10) . . . . ?
O5 Rb1 O1 C15 48.4(10) . . . . ?
O3 Rb1 O1 C15 155.1(9) . . . . ?
S3 Rb1 O1 C15 -46.2(10) . . . . ?
C4 Rb1 O1 C15 -136.6(14) . . . . ?
C8 Rb1 O1 C15 157.4(9) . . . . ?
Cu1 Rb1 O1 C15 -89.4(9) . . . . ?
C15 Rb1 O1 C15 0.0 . . . . ?
C11 Rb1 O1 C15 45.7(11) . . . . ?
O6 Rb1 O1 C4 167.2(10) . . . . ?
O4 Rb1 O1 C4 -120.1(8) . . . . ?
O2 Rb1 O1 C4 -38.0(8) . . . . ?
O5 Rb1 O1 C4 -175.0(8) . . . . ?
O3 Rb1 O1 C4 -68.3(8) . . . . ?
S3 Rb1 O1 C4 90.4(8) . . . . ?
C4 Rb1 O1 C4 0.000(2) . . . . ?
C8 Rb1 O1 C4 -66.0(9) . . . . ?
Cu1 Rb1 O1 C4 47.2(9) . . . . ?
C15 Rb1 O1 C4 136.6(14) . . . . ?
C11 Rb1 O1 C4 -177.7(7) . . . . ?
O6 Rb1 O2 C6 -111.6(6) . . . . ?
O4 Rb1 O2 C6 10.3(6) . . . . ?
O1 Rb1 O2 C6 -133.4(7) . . . . ?
O5 Rb1 O2 C6 -53.2(7) . . . . ?
O3 Rb1 O2 C6 11.4(6) . . . . ?
S3 Rb1 O2 C6 108.6(6) . . . . ?
C4 Rb1 O2 C6 -153.6(7) . . . . ?
C8 Rb1 O2 C6 24.0(6) . . . . ?
Cu1 Rb1 O2 C6 109.7(6) . . . . ?
C15 Rb1 O2 C6 -135.3(6) . . . . ?
C11 Rb1 O2 C6 -20.6(8) . . . . ?
O6 Rb1 O2 C5 26.2(7) . . . . ?
O4 Rb1 O2 C5 148.1(6) . . . . ?
O1 Rb1 O2 C5 4.5(6) . . . . ?
O5 Rb1 O2 C5 84.6(7) . . . . ?
O3 Rb1 O2 C5 149.3(7) . . . . ?
S3 Rb1 O2 C5 -113.5(6) . . . . ?
C4 Rb1 O2 C5 -15.8(6) . . . . ?
C8 Rb1 O2 C5 161.8(7) . . . . ?
Cu1 Rb1 O2 C5 -112.5(6) . . . . ?
C15 Rb1 O2 C5 2.5(7) . . . . ?
C11 Rb1 O2 C5 117.2(7) . . . . ?
O6 Rb1 O3 C7 110.7(6) . . . . ?
O4 Rb1 O3 C7 -158.7(6) . . . . ?
O1 Rb1 O3 C7 51.9(6) . . . . ?
O2 Rb1 O3 C7 22.5(5) . . . . ?
O5 Rb1 O3 C7 165.8(6) . . . . ?
S3 Rb1 O3 C7 -110.6(5) . . . . ?
C4 Rb1 O3 C7 32.1(6) . . . . ?
C8 Rb1 O3 C7 -123.2(8) . . . . ?
Cu1 Rb1 O3 C7 -74.0(6) . . . . ?
C15 Rb1 O3 C7 62.3(6) . . . . ?
C11 Rb1 O3 C7 -173.9(6) . . . . ?
O6 Rb1 O3 C8 -126.2(5) . . . . ?
O4 Rb1 O3 C8 -35.6(5) . . . . ?
O1 Rb1 O3 C8 175.1(5) . . . . ?
O2 Rb1 O3 C8 145.7(6) . . . . ?
O5 Rb1 O3 C8 -71.0(6) . . . . ?
S3 Rb1 O3 C8 12.6(6) . . . . ?
C4 Rb1 O3 C8 155.3(6) . . . . ?
C8 Rb1 O3 C8 0.0 . . . . ?
Cu1 Rb1 O3 C8 49.2(5) . . . . ?
C15 Rb1 O3 C8 -174.6(6) . . . . ?
C11 Rb1 O3 C8 -50.8(6) . . . . ?
O6 Rb1 O4 C9 127.0(7) . . . . ?
O1 Rb1 O4 C9 69.9(8) . . . . ?
O2 Rb1 O4 C9 6.3(8) . . . . ?
O5 Rb1 O4 C9 140.6(8) . . . . ?
O3 Rb1 O4 C9 5.2(7) . . . . ?
S3 Rb1 O4 C9 -132.5(7) . . . . ?
C4 Rb1 O4 C9 28.5(9) . . . . ?
C8 Rb1 O4 C9 -14.5(7) . . . . ?
Cu1 Rb1 O4 C9 -99.1(7) . . . . ?
C15 Rb1 O4 C9 107.9(8) . . . . ?
C11 Rb1 O4 C9 161.1(9) . . . . ?
O6 Rb1 O4 C10 -19.0(7) . . . . ?
O1 Rb1 O4 C10 -76.2(8) . . . . ?
O2 Rb1 O4 C10 -139.7(7) . . . . ?
O5 Rb1 O4 C10 -5.4(7) . . . . ?
O3 Rb1 O4 C10 -140.9(7) . . . . ?
S3 Rb1 O4 C10 81.4(7) . . . . ?
C4 Rb1 O4 C10 -117.6(8) . . . . ?
C8 Rb1 O4 C10 -160.6(8) . . . . ?
Cu1 Rb1 O4 C10 114.9(7) . . . . ?
C15 Rb1 O4 C10 -38.1(9) . . . . ?
C11 Rb1 O4 C10 15.0(7) . . . . ?
O6 Rb1 O5 C12 -27.3(9) . . . . ?
O4 Rb1 O5 C12 168.1(10) . . . . ?
O1 Rb1 O5 C12 -45.0(10) . . . . ?
O2 Rb1 O5 C12 -104.4(9) . . . . ?
O3 Rb1 O5 C12 -155.3(9) . . . . ?
S3 Rb1 O5 C12 87.3(9) . . . . ?
C4 Rb1 O5 C12 -47.4(10) . . . . ?
C8 Rb1 O5 C12 -176.1(9) . . . . ?
Cu1 Rb1 O5 C12 94.2(9) . . . . ?
C15 Rb1 O5 C12 -29.6(10) . . . . ?
C11 Rb1 O5 C12 129.1(13) . . . . ?
O6 Rb1 O5 C11 -156.4(8) . . . . ?
O4 Rb1 O5 C11 39.0(7) . . . . ?
O1 Rb1 O5 C11 -174.2(7) . . . . ?
O2 Rb1 O5 C11 126.4(7) . . . . ?
O3 Rb1 O5 C11 75.6(7) . . . . ?
S3 Rb1 O5 C11 -41.8(7) . . . . ?
C4 Rb1 O5 C11 -176.6(7) . . . . ?
C8 Rb1 O5 C11 54.8(7) . . . . ?
Cu1 Rb1 O5 C11 -35.0(7) . . . . ?
C15 Rb1 O5 C11 -158.7(7) . . . . ?
C11 Rb1 O5 C11 0.0 . . . . ?
O4 Rb1 O6 C14 -150.3(9) . . . . ?
O1 Rb1 O6 C14 -3.7(9) . . . . ?
O2 Rb1 O6 C14 -25.2(10) . . . . ?
O5 Rb1 O6 C14 -163.5(11) . . . . ?
O3 Rb1 O6 C14 -87.5(10) . . . . ?
S3 Rb1 O6 C14 129.2(10) . . . . ?
C4 Rb1 O6 C14 1.0(10) . . . . ?
C8 Rb1 O6 C14 -113.9(10) . . . . ?
Cu1 Rb1 O6 C14 98.4(10) . . . . ?
C15 Rb1 O6 C14 12.9(9) . . . . ?
C11 Rb1 O6 C14 -172.0(10) . . . . ?
O4 Rb1 O6 C13 14.4(10) . . . . ?
O1 Rb1 O6 C13 161.0(11) . . . . ?
O2 Rb1 O6 C13 139.5(9) . . . . ?
O5 Rb1 O6 C13 1.2(9) . . . . ?
O3 Rb1 O6 C13 77.2(10) . . . . ?
S3 Rb1 O6 C13 -66.1(10) . . . . ?
C4 Rb1 O6 C13 165.7(10) . . . . ?
C8 Rb1 O6 C13 50.8(11) . . . . ?
Cu1 Rb1 O6 C13 -96.9(10) . . . . ?
C15 Rb1 O6 C13 177.6(12) . . . . ?
C11 Rb1 O6 C13 -7.3(10) . . . . ?
Cu1 N1 C1 S1 117.5(135) . . . . ?
Cu2 S1 C1 N1 -152.8(141) 2_576 . . . ?
Cu2 N2 C2 S2 172.1(149) 2_676 . . . ?
Cu1 S2 C2 N2 120.6(176) 2_576 . . . ?
Cu1 S2 C2 N2 -168.9(176) . . . . ?
Rb1 S2 C2 N2 -102.1(177) . . . . ?
Cu2 N3 C3 S3 -178.6(1000) . . . . ?
Cu1 S3 C3 N3 -155.3(113) . . . . ?
Rb1 S3 C3 N3 126.7(113) . . . . ?
C15 O1 C4 C5 -158.1(12) . . . . ?
Rb1 O1 C4 C5 70.4(9) . . . . ?
C15 O1 C4 Rb1 131.5(14) . . . . ?
Rb1 O1 C4 Rb1 0.0 . . . . ?
O6 Rb1 C4 O1 -10.8(8) . . . . ?
O4 Rb1 C4 O1 96.0(9) . . . . ?
O1 Rb1 C4 O1 0.000(2) . . . . ?
O2 Rb1 C4 O1 128.1(9) . . . . ?
O5 Rb1 C4 O1 6.3(10) . . . . ?
O3 Rb1 C4 O1 115.5(8) . . . . ?
S3 Rb1 C4 O1 -108.4(8) . . . . ?
C8 Rb1 C4 O1 125.6(8) . . . . ?
Cu1 Rb1 C4 O1 -138.7(8) . . . . ?
C15 Rb1 C4 O1 -22.8(8) . . . . ?
C11 Rb1 C4 O1 3.7(12) . . . . ?
O6 Rb1 C4 C5 -125.4(7) . . . . ?
O4 Rb1 C4 C5 -18.6(9) . . . . ?
O1 Rb1 C4 C5 -114.6(11) . . . . ?
O2 Rb1 C4 C5 13.5(5) . . . . ?
O5 Rb1 C4 C5 -108.3(7) . . . . ?
O3 Rb1 C4 C5 0.9(7) . . . . ?
S3 Rb1 C4 C5 137.0(6) . . . . ?
C8 Rb1 C4 C5 11.0(7) . . . . ?
Cu1 Rb1 C4 C5 106.7(6) . . . . ?
C15 Rb1 C4 C5 -137.4(9) . . . . ?
C11 Rb1 C4 C5 -110.9(8) . . . . ?
C6 O2 C5 C4 167.3(8) . . . . ?
Rb1 O2 C5 C4 27.8(11) . . . . ?
O1 C4 C5 O2 -65.2(11) . . . . ?
Rb1 C4 C5 O2 -19.5(7) . . . . ?
C5 O2 C6 C7 176.2(8) . . . . ?
Rb1 O2 C6 C7 -43.5(9) . . . . ?
C8 O3 C7 C6 -174.4(8) . . . . ?
Rb1 O3 C7 C6 -55.4(9) . . . . ?
C8 O3 C7 Rb1 -119.0(7) . . . . ?
Rb1 O3 C7 Rb1 0.0 . . . . ?
O2 C6 C7 O3 68.1(10) . . . . ?
O2 C6 C7 Rb1 29.6(6) . . . . ?
O6 Rb1 C7 O3 -85.9(6) . . . . ?
O4 Rb1 C7 O3 18.2(5) . . . . ?
O1 Rb1 C7 O3 -130.5(6) . . . . ?
O2 Rb1 C7 O3 -149.2(7) . . . . ?
O5 Rb1 C7 O3 -16.1(6) . . . . ?
O3 Rb1 C7 O3 0.000(1) . . . . ?
S3 Rb1 C7 O3 81.6(6) . . . . ?
C4 Rb1 C7 O3 -147.5(6) . . . . ?
C8 Rb1 C7 O3 31.2(5) . . . . ?
Cu1 Rb1 C7 O3 109.7(5) . . . . ?
C15 Rb1 C7 O3 -127.2(6) . . . . ?
C11 Rb1 C7 O3 6.7(6) . . . . ?
O6 Rb1 C7 C6 42.8(7) . . . . ?
O4 Rb1 C7 C6 146.9(6) . . . . ?
O1 Rb1 C7 C6 -1.8(6) . . . . ?
O2 Rb1 C7 C6 -20.4(5) . . . . ?
O5 Rb1 C7 C6 112.6(6) . . . . ?
O3 Rb1 C7 C6 128.7(9) . . . . ?
S3 Rb1 C7 C6 -149.7(5) . . . . ?
C4 Rb1 C7 C6 -18.8(6) . . . . ?
C8 Rb1 C7 C6 159.9(8) . . . . ?
Cu1 Rb1 C7 C6 -121.6(6) . . . . ?
C15 Rb1 C7 C6 1.5(7) . . . . ?
C11 Rb1 C7 C6 135.4(6) . . . . ?
C7 O3 C8 C9 -171.1(8) . . . . ?
Rb1 O3 C8 C9 67.0(8) . . . . ?
C7 O3 C8 Rb1 121.9(7) . . . . ?
Rb1 O3 C8 Rb1 0.0 . . . . ?
O6 Rb1 C8 O3 71.7(6) . . . . ?
O4 Rb1 C8 O3 131.2(7) . . . . ?
O1 Rb1 C8 O3 -6.0(7) . . . . ?
O2 Rb1 C8 O3 -29.4(5) . . . . ?
O5 Rb1 C8 O3 111.2(5) . . . . ?
O3 Rb1 C8 O3 0.000(1) . . . . ?
S3 Rb1 C8 O3 -168.9(5) . . . . ?
C4 Rb1 C8 O3 -27.7(6) . . . . ?
Cu1 Rb1 C8 O3 -132.6(5) . . . . ?
C15 Rb1 C8 O3 8.0(8) . . . . ?
C11 Rb1 C8 O3 128.4(6) . . . . ?
O6 Rb1 C8 C9 -47.5(8) . . . . ?
O4 Rb1 C8 C9 12.0(6) . . . . ?
O1 Rb1 C8 C9 -125.2(6) . . . . ?
O2 Rb1 C8 C9 -148.6(7) . . . . ?
O5 Rb1 C8 C9 -8.1(6) . . . . ?
O3 Rb1 C8 C9 -119.2(9) . . . . ?
S3 Rb1 C8 C9 71.9(6) . . . . ?
C4 Rb1 C8 C9 -146.9(6) . . . . ?
Cu1 Rb1 C8 C9 108.1(6) . . . . ?
C15 Rb1 C8 C9 -111.2(7) . . . . ?
C11 Rb1 C8 C9 9.1(6) . . . . ?
C10 O4 C9 C8 174.6(8) . . . . ?
Rb1 O4 C9 C8 25.3(11) . . . . ?
O3 C8 C9 O4 -63.9(11) . . . . ?
Rb1 C8 C9 O4 -17.2(8) . . . . ?
C9 O4 C10 C11 -174.8(9) . . . . ?
Rb1 O4 C10 C11 -26.0(11) . . . . ?
C12 O5 C11 C10 163.6(11) . . . . ?
Rb1 O5 C11 C10 -69.5(9) . . . . ?
C12 O5 C11 Rb1 -126.9(12) . . . . ?
Rb1 O5 C11 Rb1 0.0 . . . . ?
O4 C10 C11 O5 62.9(11) . . . . ?
O4 C10 C11 Rb1 17.3(7) . . . . ?
O6 Rb1 C11 O5 20.1(7) . . . . ?
O4 Rb1 C11 O5 -126.9(8) . . . . ?
O1 Rb1 C11 O5 7.2(9) . . . . ?
O2 Rb1 C11 O5 -80.1(8) . . . . ?
O5 Rb1 C11 O5 0.000(1) . . . . ?
O3 Rb1 C11 O5 -106.9(7) . . . . ?
S3 Rb1 C11 O5 133.5(7) . . . . ?
C4 Rb1 C11 O5 5.5(11) . . . . ?
C8 Rb1 C11 O5 -124.0(7) . . . . ?
Cu1 Rb1 C11 O5 148.7(7) . . . . ?
C15 Rb1 C11 O5 23.5(8) . . . . ?
O6 Rb1 C11 C10 134.7(7) . . . . ?
O4 Rb1 C11 C10 -12.4(6) . . . . ?
O1 Rb1 C11 C10 121.8(7) . . . . ?
O2 Rb1 C11 C10 34.4(9) . . . . ?
O5 Rb1 C11 C10 114.6(11) . . . . ?
O3 Rb1 C11 C10 7.7(7) . . . . ?
S3 Rb1 C11 C10 -111.9(7) . . . . ?
C4 Rb1 C11 C10 120.1(8) . . . . ?
C8 Rb1 C11 C10 -9.4(7) . . . . ?
Cu1 Rb1 C11 C10 -96.8(7) . . . . ?
C15 Rb1 C11 C10 138.1(7) . . . . ?
C11 O5 C12 C13 -179.7(11) . . . . ?
Rb1 O5 C12 C13 54.3(16) . . . . ?
C11 O5 C12 Rb1 126.0(11) . . . . ?
Rb1 O5 C12 Rb1 0.0 . . . . ?
O6 Rb1 C12 O5 142.6(13) . . . . ?
O4 Rb1 C12 O5 -10.0(8) . . . . ?
O1 Rb1 C12 O5 138.1(9) . . . . ?
O2 Rb1 C12 O5 100.2(8) . . . . ?
O5 Rb1 C12 O5 0.000(1) . . . . ?
O3 Rb1 C12 O5 27.9(10) . . . . ?
S3 Rb1 C12 O5 -88.9(9) . . . . ?
C4 Rb1 C12 O5 141.9(8) . . . . ?
C8 Rb1 C12 O5 4.3(10) . . . . ?
Cu1 Rb1 C12 O5 -96.0(9) . . . . ?
C15 Rb1 C12 O5 149.8(10) . . . . ?
C11 Rb1 C12 O5 -27.2(7) . . . . ?
O6 Rb1 C12 C13 11.0(7) . . . . ?
O4 Rb1 C12 C13 -141.7(10) . . . . ?
O1 Rb1 C12 C13 6.5(9) . . . . ?
O2 Rb1 C12 C13 -31.5(11) . . . . ?
O5 Rb1 C12 C13 -131.6(16) . . . . ?
O3 Rb1 C12 C13 -103.7(9) . . . . ?
S3 Rb1 C12 C13 139.5(9) . . . . ?
C4 Rb1 C12 C13 10.2(10) . . . . ?
C8 Rb1 C12 C13 -127.4(8) . . . . ?
Cu1 Rb1 C12 C13 132.4(8) . . . . ?
C15 Rb1 C12 C13 18.2(9) . . . . ?
C11 Rb1 C12 C13 -158.8(13) . . . . ?
C14 O6 C13 C12 -169.4(12) . . . . ?
Rb1 O6 C13 C12 24.0(15) . . . . ?
O5 C12 C13 O6 -52.9(18) . . . . ?
Rb1 C12 C13 O6 -15.4(10) . . . . ?
C13 O6 C14 C15 172.2(12) . . . . ?
Rb1 O6 C14 C15 -21.5(15) . . . . ?
C4 O1 C15 C14 170.7(10) . . . . ?
Rb1 O1 C15 C14 -58.5(14) . . . . ?
C4 O1 C15 Rb1 -130.8(14) . . . . ?
Rb1 O1 C15 Rb1 0.0 . . . . ?
O6 C14 C15 O1 53.3(16) . . . . ?
O6 C14 C15 Rb1 13.7(9) . . . . ?
O6 Rb1 C15 O1 -138.0(12) . . . . ?
O4 Rb1 C15 O1 -108.8(9) . . . . ?
O1 Rb1 C15 O1 0.0 . . . . ?
O2 Rb1 C15 O1 4.6(9) . . . . ?
O5 Rb1 C15 O1 -135.0(9) . . . . ?
O3 Rb1 C15 O1 -29.3(10) . . . . ?
S3 Rb1 C15 O1 143.6(8) . . . . ?
C4 Rb1 C15 O1 23.3(8) . . . . ?
C8 Rb1 C15 O1 -32.9(12) . . . . ?
Cu1 Rb1 C15 O1 101.8(9) . . . . ?
C11 Rb1 C15 O1 -143.2(9) . . . . ?
O6 Rb1 C15 C14 -9.8(7) . . . . ?
O4 Rb1 C15 C14 19.4(11) . . . . ?
O1 Rb1 C15 C14 128.2(15) . . . . ?
O2 Rb1 C15 C14 132.7(9) . . . . ?
O5 Rb1 C15 C14 -6.8(9) . . . . ?
O3 Rb1 C15 C14 98.9(8) . . . . ?
S3 Rb1 C15 C14 -88.2(8) . . . . ?
C4 Rb1 C15 C14 151.5(11) . . . . ?
C8 Rb1 C15 C14 95.3(9) . . . . ?
Cu1 Rb1 C15 C14 -130.0(8) . . . . ?
C11 Rb1 C15 C14 -15.0(9) . . . . ?
